data_2217982
loop_
_publ_author_name
'Soleimannejad, Janet'
'Aghabozorg, Hossein'
'Hooshmand, Shabnam'

_publ_section_title
;
 4-(4-Pyridyl)pyridinium bis(pyridine-2,6-dicarboxylato)chromium(III)
 tetrahydrate
;
_journal_coeditor_code OM2216
_journal_issue 4
_journal_name_full 'Acta Crystallographica Section E'
_journal_page_first m564
_journal_page_last m565
_journal_paper_doi 10.1107/S1600536808006594
_journal_volume 64
_journal_year 2008
_chemical_formula_iupac '(C10 H9 N2) [Cr (C7 H3 N O4)2], 4H2 O'
_chemical_formula_moiety 'C10 H9 N2 +, C14 H6 Cr N2 O8 -, 4(H2 O)'
_chemical_formula_sum 'C24 H23 Cr N4 O12'
_chemical_formula_weight 611.46
_chemical_name_systematic
;
4-(4-Pyridyl)pyridinium bis(pyridine-2,6-dicarboxylato)chromium(III)
tetrahydrate
;
_space_group_IT_number 2
_symmetry_cell_setting triclinic
_symmetry_space_group_name_Hall '-P 1'
_symmetry_space_group_name_H-M 'P -1'
_atom_sites_solution_hydrogens geom
_atom_sites_solution_primary direct
_atom_sites_solution_secondary difmap
_audit_creation_method SHELXL-97
_cell_angle_alpha 84.71(3)
_cell_angle_beta 89.78(3)
_cell_angle_gamma 87.25(3)
_cell_formula_units_Z 2
_cell_length_a 9.3785(19)
_cell_length_b 9.4106(19)
_cell_length_c 14.542(3)
_cell_measurement_reflns_used 12230
_cell_measurement_temperature 150(2)
_cell_measurement_theta_max 35.75
_cell_measurement_theta_min 2.17
_cell_volume 1276.5(5)
_computing_cell_refinement 'SAINT (Bruker, 2007)'
_computing_data_collection 'APEX2 (Bruker, 2007)'
_computing_data_reduction 'SAINT (Bruker, 2007)'
_computing_molecular_graphics 'SHELXTL (Sheldrick, 2008)'
_computing_publication_material 'SHELXL97 (Sheldrick, 2008)'
_computing_structure_refinement 'SHELXL97 (Sheldrick, 2008)'
_computing_structure_solution 'SHELXS97 (Sheldrick, 2008)'
_diffrn_ambient_temperature 150(2)
_diffrn_detector_area_resol_mean 100
_diffrn_measured_fraction_theta_full 0.999
_diffrn_measured_fraction_theta_max 0.889
_diffrn_measurement_device_type 'Bruker SMART APEXII'
_diffrn_measurement_method \w
_diffrn_radiation_monochromator graphite
_diffrn_radiation_source 'fine-focus sealed tube'
_diffrn_radiation_type MoK\a
_diffrn_radiation_wavelength 0.71073
_diffrn_reflns_av_R_equivalents 0.0261
_diffrn_reflns_av_sigmaI/netI 0.0338
_diffrn_reflns_limit_h_max 15
_diffrn_reflns_limit_h_min -14
_diffrn_reflns_limit_k_max 14
_diffrn_reflns_limit_k_min -15
_diffrn_reflns_limit_l_max 24
_diffrn_reflns_limit_l_min -23
_diffrn_reflns_number 31765
_diffrn_reflns_theta_full 25.00
_diffrn_reflns_theta_max 36.08
_diffrn_reflns_theta_min 2.17
_diffrn_standards_decay_% 0
_diffrn_standards_number 0
_exptl_absorpt_coefficient_mu 0.523
_exptl_absorpt_correction_T_max 0.9210
_exptl_absorpt_correction_T_min 0.8505
_exptl_absorpt_correction_type multi-scan
_exptl_absorpt_process_details '(SADABS; Sheldrick, 1996)'
_exptl_crystal_colour purple
_exptl_crystal_density_diffrn 1.591
_exptl_crystal_density_method 'not measured'
_exptl_crystal_description block
_exptl_crystal_F_000 630
_exptl_crystal_size_max 0.32
_exptl_crystal_size_mid 0.28
_exptl_crystal_size_min 0.16
_refine_diff_density_max 0.596
_refine_diff_density_min -0.573
_refine_ls_extinction_method none
_refine_ls_goodness_of_fit_ref 1.054
_refine_ls_hydrogen_treatment constr
_refine_ls_matrix_type full
_refine_ls_number_parameters 370
_refine_ls_number_reflns 10833
_refine_ls_number_restraints 0
_refine_ls_restrained_S_all 1.054
_refine_ls_R_factor_all 0.0492
_refine_ls_R_factor_gt 0.0376
_refine_ls_shift/su_max 0.001
_refine_ls_shift/su_mean 0.000
_refine_ls_structure_factor_coef Fsqd
_refine_ls_weighting_details 'calc w=1/[\s^2^(Fo^2^)+(0.048P)^2^+0.4592P] where P=(Fo^2^+2Fc^2^)/3'
_refine_ls_weighting_scheme calc
_refine_ls_wR_factor_gt 0.0959
_refine_ls_wR_factor_ref 0.1025
_reflns_number_gt 8883
_reflns_number_total 10833
_reflns_threshold_expression I>2\s(I)
_cod_data_source_file om2216.cif
_cod_data_source_block I
_cod_original_cell_volume 1276.5(4)
_cod_database_code 2217982
_cod_database_fobs_code 2217982

loop_
_symmetry_equiv_pos_as_xyz
'x, y, z'
'-x, -y, -z'

loop_
_atom_site_type_symbol
_atom_site_label
_atom_site_fract_x
_atom_site_fract_y
_atom_site_fract_z
_atom_site_U_iso_or_equiv
_atom_site_adp_type
_atom_site_calc_flag
_atom_site_refinement_flags
_atom_site_occupancy
Cr Cr1 0.266361(19) 0.491881(19) 0.195816(11) 0.01104(4) Uani d . 1
N N1 0.26445(10) 0.49786(10) 0.05944(6) 0.01197(16) Uani d . 1
N N2 0.24857(10) 0.48069(10) 0.33175(6) 0.01179(15) Uani d . 1
N N3 0.72695(12) 0.97534(12) 0.45391(7) 0.0194(2) Uani d . 1
N N4 0.77831(12) 0.99799(11) 0.93219(7) 0.01759(19) Uani d . 1
H H4A 0.7795 0.9955 0.9926 0.021 Uiso d R 1
O O1 0.12674(9) 0.65329(9) 0.16270(5) 0.01546(15) Uani d . 1
O O2 -0.00659(10) 0.76524(10) 0.04713(6) 0.01965(17) Uani d . 1
O O3 0.53501(10) 0.23112(10) 0.06204(6) 0.01963(17) Uani d . 1
O O4 0.41631(9) 0.33790(9) 0.17374(5) 0.01495(15) Uani d . 1
O O5 0.41777(9) 0.62055(9) 0.22808(5) 0.01508(15) Uani d . 1
O O6 0.52644(10) 0.70866(11) 0.34625(6) 0.02158(18) Uani d . 1
O O7 -0.04989(10) 0.27542(10) 0.32192(6) 0.01938(17) Uani d . 1
O O8 0.10916(9) 0.35918(9) 0.21729(5) 0.01460(15) Uani d . 1
O O9 -0.03988(11) 0.69399(11) 0.31867(6) 0.0244(2) Uani d . 1
H H9B 0.0051 0.6849 0.2685 0.029 Uiso d R 1
H H9A -0.1101 0.7519 0.3036 0.029 Uiso d R 1
O O10 0.72454(10) 0.88911(10) 0.27755(6) 0.01963(17) Uani d . 1
H H10B 0.6586 0.8335 0.2943 0.024 Uiso d R 1
H H10A 0.7280 0.9332 0.3259 0.024 Uiso d R 1
O O11 0.75568(11) 0.04005(11) 0.11110(6) 0.0244(2) Uani d . 1
H H11A 0.7538 -0.0099 0.1628 0.029 Uiso d R 1
H H11B 0.6918 0.1065 0.1146 0.029 Uiso d R 1
O O12 0.62868(11) 0.32459(12) 0.32442(7) 0.0285(2) Uani d . 1
H H12B 0.5846 0.3188 0.2740 0.034 Uiso d R 1
H H12A 0.7144 0.2935 0.3182 0.034 Uiso d R 1
C C1 0.08705(12) 0.67886(12) 0.07649(8) 0.01409(18) Uani d . 1
C C2 0.17048(12) 0.58722(12) 0.01280(7) 0.01299(18) Uani d . 1
C C3 0.15612(13) 0.58587(13) -0.08223(8) 0.0166(2) Uani d . 1
H H3 0.0898 0.6496 -0.1163 0.020 Uiso calc R 1
C C4 0.24262(14) 0.48751(14) -0.12579(8) 0.0186(2) Uani d . 1
H H4 0.2348 0.4836 -0.1906 0.022 Uiso calc R 1
C C5 0.34043(13) 0.39477(13) -0.07555(8) 0.0168(2) Uani d . 1
H H5 0.3998 0.3282 -0.1052 0.020 Uiso calc R 1
C C6 0.34819(12) 0.40300(12) 0.01900(7) 0.01346(18) Uani d . 1
C C7 0.44279(12) 0.31500(12) 0.08853(8) 0.01428(19) Uani d . 1
C C8 0.43694(12) 0.63540(12) 0.31482(8) 0.01491(19) Uani d . 1
C C9 0.33577(12) 0.55471(12) 0.37879(7) 0.01382(18) Uani d . 1
C C10 0.32408(13) 0.55271(13) 0.47402(7) 0.0162(2) Uani d . 1
H H10 0.3849 0.6063 0.5082 0.019 Uiso calc R 1
C C11 0.22016(13) 0.46959(13) 0.51800(8) 0.0173(2) Uani d . 1
H H11 0.2115 0.4642 0.5833 0.021 Uiso calc R 1
C C12 0.12876(13) 0.39426(12) 0.46697(7) 0.01504(19) Uani d . 1
H H12 0.0572 0.3383 0.4966 0.018 Uiso calc R 1
C C13 0.14545(12) 0.40345(12) 0.37187(7) 0.01239(18) Uani d . 1
C C14 0.05814(12) 0.33886(12) 0.30060(7) 0.01412(19) Uani d . 1
C C15 0.81914(14) 1.05946(15) 0.48966(8) 0.0212(2) Uani d . 1
H H15 0.8785 1.1144 0.4486 0.025 Uiso calc R 1
C C16 0.83252(14) 1.07062(14) 0.58368(8) 0.0186(2) Uani d . 1
H H16 0.9013 1.1295 0.6064 0.022 Uiso calc R 1
C C17 0.74259(12) 0.99342(12) 0.64399(8) 0.01442(19) Uani d . 1
C C18 0.75518(12) 0.99884(12) 0.74499(7) 0.01396(18) Uani d . 1
C C19 0.88777(13) 0.97587(12) 0.78816(8) 0.01581(19) Uani d . 1
H H19 0.9716 0.9624 0.7525 0.019 Uiso calc R 1
C C20 0.89631(13) 0.97280(13) 0.88267(8) 0.0172(2) Uani d . 1
H H20 0.9856 0.9529 0.9129 0.021 Uiso calc R 1
C C21 0.64985(14) 1.02645(14) 0.89264(8) 0.0185(2) Uani d . 1
H H21 0.5694 1.0483 0.9295 0.022 Uiso calc R 1
C C22 0.63443(13) 1.02407(13) 0.79875(8) 0.0171(2) Uani d . 1
H H22 0.5429 1.0394 0.7709 0.020 Uiso calc R 1
C C23 0.64325(13) 0.90875(13) 0.60749(8) 0.0167(2) Uani d . 1
H H23 0.5783 0.8573 0.6466 0.020 Uiso calc R 1
C C24 0.64132(14) 0.90131(13) 0.51256(8) 0.0184(2) Uani d . 1
H H24 0.5760 0.8407 0.4879 0.022 Uiso calc R 1

loop_
_atom_site_aniso_label
_atom_site_aniso_U_11
_atom_site_aniso_U_22
_atom_site_aniso_U_33
_atom_site_aniso_U_12
_atom_site_aniso_U_13
_atom_site_aniso_U_23
Cr1 0.01172(8) 0.01332(8) 0.00807(7) -0.00023(6) 0.00025(5) -0.00118(5)
N1 0.0121(4) 0.0144(4) 0.0094(3) -0.0014(3) 0.0007(3) -0.0010(3)
N2 0.0113(4) 0.0139(4) 0.0100(3) 0.0002(3) -0.0004(3) -0.0007(3)
N3 0.0213(5) 0.0234(5) 0.0134(4) 0.0024(4) -0.0006(4) -0.0024(4)
N4 0.0225(5) 0.0186(4) 0.0117(4) -0.0026(4) -0.0007(3) -0.0005(3)
O1 0.0172(4) 0.0169(4) 0.0119(3) 0.0024(3) 0.0004(3) -0.0012(3)
O2 0.0185(4) 0.0182(4) 0.0211(4) 0.0032(3) -0.0019(3) 0.0021(3)
O3 0.0178(4) 0.0206(4) 0.0205(4) 0.0040(3) 0.0026(3) -0.0046(3)
O4 0.0155(4) 0.0170(4) 0.0121(3) 0.0017(3) -0.0003(3) -0.0014(3)
O5 0.0164(4) 0.0182(4) 0.0109(3) -0.0033(3) 0.0015(3) -0.0017(3)
O6 0.0212(4) 0.0266(5) 0.0181(4) -0.0094(4) -0.0012(3) -0.0044(3)
O7 0.0160(4) 0.0223(4) 0.0201(4) -0.0059(3) 0.0019(3) -0.0010(3)
O8 0.0150(4) 0.0178(4) 0.0111(3) -0.0026(3) -0.0003(3) -0.0012(3)
O9 0.0235(5) 0.0309(5) 0.0172(4) 0.0059(4) 0.0060(3) 0.0019(4)
O10 0.0213(4) 0.0245(4) 0.0133(3) -0.0037(3) 0.0023(3) -0.0016(3)
O11 0.0264(5) 0.0310(5) 0.0137(4) 0.0105(4) 0.0033(3) 0.0021(3)
O12 0.0237(5) 0.0425(6) 0.0191(4) -0.0003(4) -0.0029(4) -0.0023(4)
C1 0.0135(5) 0.0144(4) 0.0142(4) -0.0015(4) 0.0007(4) 0.0000(4)
C2 0.0126(4) 0.0149(4) 0.0112(4) -0.0021(4) -0.0005(3) 0.0007(3)
C3 0.0174(5) 0.0208(5) 0.0116(4) -0.0040(4) -0.0022(4) 0.0014(4)
C4 0.0218(6) 0.0248(6) 0.0098(4) -0.0059(5) -0.0001(4) -0.0024(4)
C5 0.0181(5) 0.0212(5) 0.0120(4) -0.0043(4) 0.0030(4) -0.0047(4)
C6 0.0134(5) 0.0160(5) 0.0114(4) -0.0019(4) 0.0021(3) -0.0026(3)
C7 0.0137(5) 0.0149(4) 0.0145(4) -0.0015(4) 0.0004(4) -0.0025(4)
C8 0.0150(5) 0.0171(5) 0.0129(4) -0.0010(4) 0.0003(4) -0.0026(4)
C9 0.0136(5) 0.0169(5) 0.0110(4) -0.0003(4) -0.0001(3) -0.0022(3)
C10 0.0175(5) 0.0208(5) 0.0107(4) 0.0001(4) -0.0012(4) -0.0033(4)
C11 0.0194(5) 0.0227(5) 0.0095(4) 0.0016(4) 0.0005(4) -0.0014(4)
C12 0.0154(5) 0.0177(5) 0.0115(4) 0.0009(4) 0.0019(4) 0.0012(4)
C13 0.0110(4) 0.0148(4) 0.0112(4) 0.0010(4) 0.0000(3) -0.0006(3)
C14 0.0137(5) 0.0152(4) 0.0133(4) 0.0001(4) 0.0000(3) -0.0007(4)
C15 0.0224(6) 0.0262(6) 0.0146(5) -0.0027(5) 0.0020(4) 0.0009(4)
C16 0.0191(5) 0.0216(5) 0.0152(4) -0.0043(4) 0.0003(4) -0.0005(4)
C17 0.0142(5) 0.0158(5) 0.0132(4) 0.0008(4) -0.0003(3) -0.0014(4)
C18 0.0157(5) 0.0131(4) 0.0131(4) -0.0009(4) 0.0000(4) -0.0014(3)
C19 0.0151(5) 0.0166(5) 0.0157(4) 0.0007(4) -0.0006(4) -0.0026(4)
C20 0.0189(5) 0.0170(5) 0.0155(4) 0.0005(4) -0.0029(4) -0.0007(4)
C21 0.0189(5) 0.0216(5) 0.0153(4) -0.0027(4) 0.0035(4) -0.0020(4)
C22 0.0149(5) 0.0207(5) 0.0155(4) 0.0002(4) 0.0005(4) -0.0012(4)
C23 0.0167(5) 0.0185(5) 0.0149(4) -0.0016(4) -0.0001(4) -0.0014(4)
C24 0.0194(5) 0.0199(5) 0.0162(5) 0.0002(4) -0.0028(4) -0.0037(4)

loop_
_atom_type_symbol
_atom_type_description
_atom_type_scat_dispersion_real
_atom_type_scat_dispersion_imag
_atom_type_scat_source
C C 0.0030 0.0020 'International Tables Vol C Tables 4.2.6.8 and 6.1.1.4'
H H 0.0000 0.0000 'International Tables Vol C Tables 4.2.6.8 and 6.1.1.4'
N N 0.0060 0.0030 'International Tables Vol C Tables 4.2.6.8 and 6.1.1.4'
O O 0.0110 0.0060 'International Tables Vol C Tables 4.2.6.8 and 6.1.1.4'
Cr Cr 0.3210 0.6240 'International Tables Vol C Tables 4.2.6.8 and 6.1.1.4'

loop_
_geom_angle_atom_site_label_1
_geom_angle_atom_site_label_2
_geom_angle_atom_site_label_3
_geom_angle
N2 Cr1 N1 174.39(4)
N2 Cr1 O8 78.67(5)
N1 Cr1 O8 96.21(5)
N2 Cr1 O1 99.21(5)
N1 Cr1 O1 78.40(5)
O8 Cr1 O1 90.66(4)
N2 Cr1 O5 78.69(5)
N1 Cr1 O5 106.41(5)
O8 Cr1 O5 157.36(3)
O1 Cr1 O5 93.07(4)
N2 Cr1 O4 103.97(5)
N1 Cr1 O4 78.62(5)
O8 Cr1 O4 94.98(4)
O1 Cr1 O4 156.79(4)
O5 Cr1 O4 90.33(4)
C2 N1 C6 122.82(9)
C2 N1 Cr1 118.44(8)
C6 N1 Cr1 118.44(8)
C9 N2 C13 122.97(9)
C9 N2 Cr1 118.61(8)
C13 N2 Cr1 118.36(8)
C15 N3 C24 117.64(11)
C21 N4 C20 122.19(10)
C21 N4 H4A 115.4
C20 N4 H4A 122.4
C1 O1 Cr1 118.47(8)
C7 O4 Cr1 117.10(8)
C8 O5 Cr1 117.43(8)
C14 O8 Cr1 118.01(8)
H9B O9 H9A 104.8
H10B O10 H10A 98.4
H11A O11 H11B 105.5
H12B O12 H12A 108.4
O2 C1 O1 125.94(11)
O2 C1 C2 121.35(10)
O1 C1 C2 112.71(10)
N1 C2 C3 120.49(11)
N1 C2 C1 111.40(9)
C3 C2 C1 128.08(10)
C2 C3 C4 117.57(11)
C2 C3 H3 121.2
C4 C3 H3 121.2
C5 C4 C3 121.00(10)
C5 C4 H4 119.5
C3 C4 H4 119.5
C6 C5 C4 117.84(11)
C6 C5 H5 121.1
C4 C5 H5 121.1
N1 C6 C5 120.28(11)
N1 C6 C7 111.37(9)
C5 C6 C7 128.35(10)
O3 C7 O4 126.02(11)
O3 C7 C6 119.82(10)
O4 C7 C6 114.16(10)
O6 C8 O5 125.61(11)
O6 C8 C9 120.11(10)
O5 C8 C9 114.27(10)
N2 C9 C10 120.34(11)
N2 C9 C8 110.97(9)
C10 C9 C8 128.67(11)
C9 C10 C11 117.90(11)
C9 C10 H10 121.0
C11 C10 H10 121.0
C10 C11 C12 120.65(10)
C10 C11 H11 119.7
C12 C11 H11 119.7
C13 C12 C11 118.07(11)
C13 C12 H12 121.0
C11 C12 H12 121.0
N2 C13 C12 120.02(10)
N2 C13 C14 111.00(9)
C12 C13 C14 128.97(10)
O7 C14 O8 125.24(11)
O7 C14 C13 121.47(10)
O8 C14 C13 113.29(10)
N3 C15 C16 123.38(12)
N3 C15 H15 118.3
C16 C15 H15 118.3
C15 C16 C17 118.44(12)
C15 C16 H16 120.8
C17 C16 H16 120.8
C23 C17 C16 118.75(11)
C23 C17 C18 120.75(11)
C16 C17 C18 120.49(11)
C19 C18 C22 118.99(10)
C19 C18 C17 120.31(11)
C22 C18 C17 120.69(11)
C20 C19 C18 119.52(11)
C20 C19 H19 120.2
C18 C19 H19 120.2
N4 C20 C19 119.90(11)
N4 C20 H20 120.0
C19 C20 H20 120.0
N4 C21 C22 120.15(11)
N4 C21 H21 119.9
C22 C21 H21 119.9
C21 C22 C18 119.12(11)
C21 C22 H22 120.4
C18 C22 H22 120.4
C24 C23 C17 118.39(11)
C24 C23 H23 120.8
C17 C23 H23 120.8
N3 C24 C23 123.35(12)
N3 C24 H24 118.3
C23 C24 H24 118.3

loop_
_geom_bond_atom_site_label_1
_geom_bond_atom_site_label_2
_geom_bond_distance
Cr1 N2 1.9767(10)
Cr1 N1 1.9789(10)
Cr1 O8 1.9829(10)
Cr1 O1 1.9832(11)
Cr1 O5 1.9944(10)
Cr1 O4 2.0168(10)
N1 C2 1.3312(15)
N1 C6 1.3362(15)
N2 C9 1.3300(15)
N2 C13 1.3375(15)
N3 C15 1.3378(18)
N3 C24 1.3403(17)
N4 C21 1.3416(17)
N4 C20 1.3415(17)
N4 H4A 0.8760
O1 C1 1.3067(14)
O2 C1 1.2185(15)
O3 C7 1.2278(14)
O4 C7 1.2982(14)
O5 C8 1.2960(13)
O6 C8 1.2270(15)
O7 C14 1.2250(15)
O8 C14 1.3018(14)
O9 H9B 0.8500
O9 H9A 0.8500
O10 H10B 0.8500
O10 H10A 0.8499
O11 H11A 0.8499
O11 H11B 0.8500
O12 H12B 0.8501
O12 H12A 0.8500
C1 C2 1.5136(16)
C2 C3 1.3902(15)
C3 C4 1.3958(18)
C3 H3 0.9500
C4 C5 1.3956(18)
C4 H4 0.9500
C5 C6 1.3865(15)
C5 H5 0.9500
C6 C7 1.5091(17)
C8 C9 1.5080(17)
C9 C10 1.3872(15)
C10 C11 1.3953(18)
C10 H10 0.9500
C11 C12 1.3958(18)
C11 H11 0.9500
C12 C13 1.3864(15)
C12 H12 0.9500
C13 C14 1.5116(16)
C15 C16 1.3874(17)
C15 H15 0.9500
C16 C17 1.3942(17)
C16 H16 0.9500
C17 C23 1.3920(17)
C17 C18 1.4797(16)
C18 C19 1.3937(17)
C18 C22 1.3970(17)
C19 C20 1.3745(16)
C19 H19 0.9500
C20 H20 0.9500
C21 C22 1.3759(17)
C21 H21 0.9500
C22 H22 0.9500
C23 C24 1.3889(16)
C23 H23 0.9500
C24 H24 0.9500

loop_
_geom_hbond_atom_site_label_D
_geom_hbond_atom_site_label_H
_geom_hbond_atom_site_label_A
_geom_hbond_site_symmetry_A
_geom_hbond_distance_DH
_geom_hbond_distance_HA
_geom_hbond_distance_DA
_geom_hbond_angle_DHA
N4 H4A O11 1_566 0.88 1.82 2.6736(14) 163.6
O9 H9B O1 . 0.85 1.95 2.7944(15) 173.2
O9 H9A O10 1_455 0.85 1.98 2.8336(16) 176.1
O10 H10B O6 . 0.85 1.86 2.7035(16) 172.3
O10 H10A N3 . 0.85 1.94 2.7610(15) 162.3
O11 H11A O10 1_545 0.85 1.87 2.7132(15) 172.4
O11 H11B O3 . 0.85 1.95 2.7282(16) 151.8
O12 H12B O4 . 0.85 2.14 2.9569(16) 160.2
O12 H12A O7 1_655 0.85 2.21 3.0284(16) 161.8
C3 H3 O8 2_565 0.95 2.39 3.1688(16) 139
C5 H5 O5 2_665 0.95 2.50 3.1737(16) 128
C10 H10 O12 2_666 0.95 2.58 3.2867(16) 132
C11 H11 O9 2_566 0.95 2.58 3.2271(17) 126
C15 H15 O7 1_665 0.95 2.39 3.3002(17) 160
C16 H16 O9 2_676 0.95 2.49 3.4235(18) 169
C20 H20 O2 1_656 0.95 2.51 3.0576(16) 117
C20 H20 O11 2_766 0.95 2.45 3.2615(17) 143
C24 H24 O6 1_555 0.95 2.56 3.3634(17) 143

loop_
_geom_torsion_atom_site_label_1
_geom_torsion_atom_site_label_2
_geom_torsion_atom_site_label_3
_geom_torsion_atom_site_label_4
_geom_torsion
N2 Cr1 N1 C2 59.1(4)
O8 Cr1 N1 C2 83.23(9)
O1 Cr1 N1 C2 -6.16(8)
O5 Cr1 N1 C2 -95.97(9)
O4 Cr1 N1 C2 177.08(9)
N2 Cr1 N1 C6 -114.8(4)
O8 Cr1 N1 C6 -90.69(9)
O1 Cr1 N1 C6 179.91(9)
O5 Cr1 N1 C6 90.11(9)
O4 Cr1 N1 C6 3.16(8)
N1 Cr1 N2 C9 -156.0(4)
O8 Cr1 N2 C9 179.56(9)
O1 Cr1 N2 C9 -91.62(9)
O5 Cr1 N2 C9 -0.31(8)
O4 Cr1 N2 C9 87.19(9)
N1 Cr1 N2 C13 21.4(4)
O8 Cr1 N2 C13 -3.07(8)
O1 Cr1 N2 C13 85.75(9)
O5 Cr1 N2 C13 177.06(9)
O4 Cr1 N2 C13 -95.44(9)
N2 Cr1 O1 C1 -167.76(8)
N1 Cr1 O1 C1 7.07(8)
O8 Cr1 O1 C1 -89.13(9)
O5 Cr1 O1 C1 113.21(9)
O4 Cr1 O1 C1 15.18(15)
N2 Cr1 O4 C7 175.52(8)
N1 Cr1 O4 C7 0.63(8)
O8 Cr1 O4 C7 95.98(9)
O1 Cr1 O4 C7 -7.47(14)
O5 Cr1 O4 C7 -106.05(9)
N2 Cr1 O5 C8 1.31(8)
N1 Cr1 O5 C8 178.90(8)
O8 Cr1 O5 C8 0.96(15)
O1 Cr1 O5 C8 100.09(9)
O4 Cr1 O5 C8 -102.88(9)
N2 Cr1 O8 C14 7.16(8)
N1 Cr1 O8 C14 -170.50(8)
O1 Cr1 O8 C14 -92.10(9)
O5 Cr1 O8 C14 7.50(15)
O4 Cr1 O8 C14 110.44(9)
Cr1 O1 C1 O2 173.01(10)
Cr1 O1 C1 C2 -6.65(12)
C6 N1 C2 C3 -0.41(17)
Cr1 N1 C2 C3 -174.05(8)
C6 N1 C2 C1 178.07(10)
Cr1 N1 C2 C1 4.43(12)
O2 C1 C2 N1 -178.27(11)
O1 C1 C2 N1 1.41(14)
O2 C1 C2 C3 0.07(18)
O1 C1 C2 C3 179.74(11)
N1 C2 C3 C4 0.40(17)
C1 C2 C3 C4 -177.80(11)
C2 C3 C4 C5 -0.40(18)
C3 C4 C5 C6 0.38(18)
C2 N1 C6 C5 0.39(17)
Cr1 N1 C6 C5 174.03(9)
C2 N1 C6 C7 -179.40(10)
Cr1 N1 C6 C7 -5.76(12)
C4 C5 C6 N1 -0.36(17)
C4 C5 C6 C7 179.39(11)
Cr1 O4 C7 O3 176.09(10)
Cr1 O4 C7 C6 -3.77(12)
N1 C6 C7 O3 -173.79(11)
C5 C6 C7 O3 6.45(19)
N1 C6 C7 O4 6.08(14)
C5 C6 C7 O4 -173.68(11)
Cr1 O5 C8 O6 178.97(10)
Cr1 O5 C8 C9 -1.96(13)
C13 N2 C9 C10 1.01(17)
Cr1 N2 C9 C10 178.25(8)
C13 N2 C9 C8 -177.80(10)
Cr1 N2 C9 C8 -0.56(12)
O6 C8 C9 N2 -179.25(11)
O5 C8 C9 N2 1.62(14)
O6 C8 C9 C10 2.06(19)
O5 C8 C9 C10 -177.07(11)
N2 C9 C10 C11 0.90(17)
C8 C9 C10 C11 179.49(11)
C9 C10 C11 C12 -1.70(18)
C10 C11 C12 C13 0.66(17)
C9 N2 C13 C12 -2.11(17)
Cr1 N2 C13 C12 -179.36(8)
C9 N2 C13 C14 176.49(10)
Cr1 N2 C13 C14 -0.76(12)
C11 C12 C13 N2 1.23(16)
C11 C12 C13 C14 -177.09(11)
Cr1 O8 C14 O7 170.02(9)
Cr1 O8 C14 C13 -9.45(12)
N2 C13 C14 O7 -173.01(11)
C12 C13 C14 O7 5.43(19)
N2 C13 C14 O8 6.48(14)
C12 C13 C14 O8 -175.08(11)
C24 N3 C15 C16 1.7(2)
N3 C15 C16 C17 -1.9(2)
C15 C16 C17 C23 -0.10(18)
C15 C16 C17 C18 178.42(11)
C23 C17 C18 C19 128.56(12)
C16 C17 C18 C19 -49.93(16)
C23 C17 C18 C22 -50.12(16)
C16 C17 C18 C22 131.39(13)
C22 C18 C19 C20 2.58(17)
C17 C18 C19 C20 -176.12(11)
C21 N4 C20 C19 0.06(18)
C18 C19 C20 N4 -2.87(18)
C20 N4 C21 C22 3.03(18)
N4 C21 C22 C18 -3.20(18)
C19 C18 C22 C21 0.42(17)
C17 C18 C22 C21 179.12(11)
C16 C17 C23 C24 2.07(17)
C18 C17 C23 C24 -176.44(11)
C15 N3 C24 C23 0.49(19)
C17 C23 C24 N3 -2.37(19)
